data_1513904
loop_
_publ_author_name
'Mochizuki, Katsura'
'Takahashi, Junpei'

_publ_section_title
;
 Synthesis and structures of dinickel(II) complexes with a binucleating
 ligand,
 N,N'-bis[3-(N,N-dimethyl)aminopropyl]-N,N'-dimethyl-1,3-diamino-2-hydroxypropane
 (HL1), and investigation of carboxylic acid capture assisted by
 intramolecular hydrogen bonding
;
_journal_name_full 'Inorganica Chimica Acta'
_journal_page_first 27
_journal_page_last 32
_journal_paper_doi 10.1016/j.ica.2014.01.031
_journal_volume 414
_journal_year 2014
_chemical_formula_moiety 'C21 H44 N3 Ni2 O9, C24 H20 B'
_chemical_formula_sum 'C45 H64 B N3 Ni2 O9'
_chemical_formula_weight 919.23
_space_group_IT_number 2
_symmetry_cell_setting triclinic
_symmetry_Int_Tables_number 2
_symmetry_space_group_name_Hall '-P 1'
_symmetry_space_group_name_H-M 'P -1'
_atom_sites_solution_hydrogens geom
_atom_sites_solution_primary direct
_atom_sites_solution_secondary difmap
_cell_angle_alpha 105.908(8)
_cell_angle_beta 90.358(4)
_cell_angle_gamma 106.792(5)
_cell_formula_units_Z 2
_cell_length_a 9.981(5)
_cell_length_b 14.789(8)
_cell_length_c 16.927(8)
_cell_measurement_reflns_used 6177
_cell_measurement_temperature 298
_cell_measurement_theta_max 27.49
_cell_measurement_theta_min 3.45
_cell_volume 2291(2)
_computing_cell_refinement 'CrystalClear-SM Expert 2.0 r1'
_computing_data_collection 'CrystalClear-SM Expert 2.0 r1 (Rigaku, 2009)'
_computing_data_reduction 'CrystalClear-SM Expert 2.0 r1'
_computing_molecular_graphics 'CrystalStructure 4.0'
_computing_publication_material 'CrystalStructure 4.0 (Rigaku, 2010)'
_computing_structure_refinement 'SHELXL97 (Sheldrick, 2008)'
_computing_structure_solution 'Il Milione (Burla, et al., 2007)'
_diffrn_ambient_temperature 298
_diffrn_detector_area_resol_mean 13.653
_diffrn_measured_fraction_theta_full 0.990
_diffrn_measured_fraction_theta_max 0.990
_diffrn_measurement_device_type 'Rigaku XtaLAB mini'
_diffrn_measurement_method \w
_diffrn_radiation_type 'Mo K\a'
_diffrn_radiation_wavelength 0.71075
_diffrn_reflns_av_R_equivalents 0.0552
_diffrn_reflns_limit_h_max 12
_diffrn_reflns_limit_h_min -12
_diffrn_reflns_limit_k_max 19
_diffrn_reflns_limit_k_min -19
_diffrn_reflns_limit_l_max 21
_diffrn_reflns_limit_l_min -21
_diffrn_reflns_number 23177
_diffrn_reflns_theta_full 27.51
_diffrn_reflns_theta_max 27.52
_diffrn_standards_number 0
_exptl_absorpt_coefficient_mu 0.878
_exptl_absorpt_correction_T_max 0.690
_exptl_absorpt_correction_T_min 0.599
_exptl_absorpt_correction_type numerical
_exptl_absorpt_process_details 'NUMABS (Rigaku, 1999)'
_exptl_crystal_colour green
_exptl_crystal_density_diffrn 1.333
_exptl_crystal_density_method 'not measured'
_exptl_crystal_description block
_exptl_crystal_F_000 976.00
_exptl_crystal_size_max 0.380
_exptl_crystal_size_mid 0.310
_exptl_crystal_size_min 0.280
_refine_diff_density_max 1.060
_refine_diff_density_min -0.700
_refine_ls_extinction_method none
_refine_ls_goodness_of_fit_ref 1.047
_refine_ls_hydrogen_treatment constr
_refine_ls_number_parameters 544
_refine_ls_number_reflns 10413
_refine_ls_number_restraints 16
_refine_ls_R_factor_gt 0.0449
_refine_ls_shift/su_max 0.001
_refine_ls_structure_factor_coef Fsqd
_refine_ls_weighting_details 'w = 1/[\s^2^(Fo^2^)+(0.0616P)^2^+0.9158P] where P=(Fo^2^+2Fc^2^)/3'
_refine_ls_weighting_scheme calc
_refine_ls_wR_factor_ref 0.1269
_reflns_number_gt 9145
_reflns_number_total 10413
_reflns_threshold_expression F^2^>2.0\s(F^2^)
_cod_data_source_file Complex_6.cif
_cod_data_source_block NiL3pn
_cod_depositor_comments
;
The following automatic conversions were performed:

'_exptl_absorpt_correction_type' value 'Numerical' changed to
'numerical' according to the built-in table from CIF Core dictionary
named 'cif_core.dic' version 2.4.1 from 2010-06-29.

Automatic conversion script
Id: cif_fix_values 2281 2013-09-26 08:29:07Z andrius 
;
_cod_original_cell_volume 2290.6(19)
_cod_database_code 1513904

loop_
_symmetry_equiv_pos_site_id
_symmetry_equiv_pos_as_xyz
1 +X,+Y,+Z
2 -X,-Y,-Z

loop_
_atom_site_label
_atom_site_type_symbol
_atom_site_fract_x
_atom_site_fract_y
_atom_site_fract_z
_atom_site_U_iso_or_equiv
_atom_site_adp_type
_atom_site_occupancy
_atom_site_symmetry_multiplicity
_atom_site_calc_flag
_atom_site_refinement_flags
Ni1 Ni 0.13610(3) 0.728069(19) 0.389307(16) 0.02931(9) Uani 1.0 2 d .
Ni2 Ni 0.17068(3) 0.909318(19) 0.295446(16) 0.03295(9) Uani 1.0 2 d .
O12 O 0.0104(2) 0.98312(13) 0.32482(11) 0.0491(5) Uani 1.0 2 d .
O15 O 0.28530(18) 1.01984(13) 0.24083(11) 0.0469(4) Uani 1.0 2 d .
O21 O 0.04379(14) 0.77790(10) 0.30564(9) 0.0302(3) Uani 1.0 2 d .
O32 O 0.19567(19) 0.86574(12) 0.47251(10) 0.0460(4) Uani 1.0 2 d .
O33 O 0.2672(2) 0.98105(13) 0.40739(11) 0.0491(5) Uani 1.0 2 d .
O42 O 0.32610(16) 0.75129(12) 0.33971(10) 0.0390(4) Uani 1.0 2 d .
O43 O 0.32560(17) 0.84758(13) 0.25876(11) 0.0435(4) Uani 1.0 2 d .
O52 O -0.05314(17) 0.70706(14) 0.44838(11) 0.0456(4) Uani 1.0 2 d .
O53 O -0.1644(2) 0.77829(16) 0.38170(13) 0.0548(5) Uani 1.0 2 d .
N1 N 0.2276(3) 0.67156(17) 0.47413(14) 0.0467(4) Uani 1.0 2 d .
N5 N 0.05206(18) 0.59024(13) 0.29511(12) 0.0338(4) Uani 1.0 2 d .
N9 N 0.0526(2) 0.85801(14) 0.18164(12) 0.0379(4) Uani 1.0 2 d .
C17 C 0.3541(4) 0.7518(3) 0.5217(3) 0.0796(11) Uani 1.0 2 d .
C3 C 0.1712(4) 0.5023(2) 0.36839(18) 0.0536(6) Uani 1.0 2 d .
C4 C 0.1437(3) 0.52506(18) 0.28947(16) 0.0434(6) Uani 1.0 2 d .
C6 C 0.0573(3) 0.62074(16) 0.21849(13) 0.0356(5) Uani 1.0 2 d .
C7 C -0.0033(3) 0.70590(15) 0.22608(13) 0.0328(5) Uani 1.0 2 d .
C8 C 0.0399(3) 0.75182(17) 0.15516(14) 0.0394(5) Uani 1.0 2 d .
C10 C -0.0878(3) 0.87288(19) 0.19446(16) 0.0452(6) Uani 1.0 2 d .
C11 C -0.0722(3) 0.9738(2) 0.25190(18) 0.0528(7) Uani 1.0 2 d .
C13 C 0.1269(3) 0.9128(2) 0.12455(16) 0.0505(6) Uani 1.0 2 d .
C14 C 0.2772(3) 0.9675(3) 0.15392(18) 0.0549(7) Uani 1.0 2 d .
C16 C 0.1328(4) 0.6449(3) 0.5349(2) 0.0643(7) Uani 1.0 2 d .
C2 C 0.2809(3) 0.5904(3) 0.43091(18) 0.0529(5) Uani 1.0 2 d .
C18 C -0.0953(3) 0.53316(18) 0.30133(17) 0.0470(6) Uani 1.0 2 d .
C19 C 0.0398(4) 1.0794(3) 0.3821(3) 0.0768(11) Uani 1.0 2 d .
C20 C 0.4281(4) 1.0727(3) 0.2735(3) 0.0701(9) Uani 1.0 2 d .
C30 C 0.3332(4) 1.0261(3) 0.55021(17) 0.0610(8) Uani 1.0 2 d .
C31 C 0.2594(3) 0.95121(17) 0.47023(14) 0.0387(5) Uani 1.0 2 d .
C40 C 0.5079(3) 0.7746(3) 0.2519(2) 0.0588(8) Uani 1.0 2 d .
C41 C 0.3761(3) 0.79316(16) 0.28711(14) 0.0348(5) Uani 1.0 2 d .
C50 C -0.2811(3) 0.7135(3) 0.4842(3) 0.0690(9) Uani 1.0 2 d .
C51 C -0.1559(3) 0.73372(19) 0.43561(16) 0.0458(6) Uani 1.0 2 d .
C61 C 0.2596(3) 0.37014(17) 0.04046(14) 0.0361(5) Uani 1.0 2 d .
C62 C 0.2136(4) 0.4537(2) 0.05842(17) 0.0523(7) Uani 1.0 2 d .
C63 C 0.2279(4) 0.5148(3) 0.0082(2) 0.0651(8) Uani 1.0 2 d .
C64 C 0.2918(4) 0.4953(3) -0.06405(19) 0.0605(8) Uani 1.0 2 d .
C65 C 0.3388(3) 0.4151(3) -0.08427(18) 0.0540(7) Uani 1.0 2 d .
C66 C 0.3230(3) 0.35388(19) -0.03372(16) 0.0439(6) Uani 1.0 2 d .
C67 C 0.2772(3) 0.19790(17) 0.05329(14) 0.0365(5) Uani 1.0 2 d .
C68 C 0.1767(3) 0.10898(17) 0.01295(14) 0.0371(5) Uani 1.0 2 d .
C69 C 0.2119(3) 0.02842(18) -0.03693(15) 0.0431(6) Uani 1.0 2 d .
C70 C 0.3506(3) 0.03415(19) -0.04752(18) 0.0520(7) Uani 1.0 2 d .
C71 C 0.4536(3) 0.1197(3) -0.0062(2) 0.0600(8) Uani 1.0 2 d .
C72 C 0.4173(3) 0.1992(2) 0.0435(2) 0.0538(7) Uani 1.0 2 d .
C73 C 0.3521(3) 0.35532(17) 0.18584(14) 0.0374(5) Uani 1.0 2 d .
C74 C 0.3785(4) 0.3024(2) 0.23856(19) 0.0573(8) Uani 1.0 2 d .
C75 C 0.4683(4) 0.3466(3) 0.3102(2) 0.0699(10) Uani 1.0 2 d .
C76 C 0.5400(3) 0.4461(3) 0.33230(19) 0.0604(8) Uani 1.0 2 d .
C77 C 0.5185(3) 0.5006(2) 0.28202(18) 0.0515(7) Uani 1.0 2 d .
C78 C 0.4266(3) 0.45542(18) 0.21058(15) 0.0397(5) Uani 1.0 2 d .
C79 C 0.0770(3) 0.27422(16) 0.13015(14) 0.0371(5) Uani 1.0 2 d .
C80 C -0.0342(3) 0.2831(2) 0.08482(17) 0.0511(7) Uani 1.0 2 d .
C81 C -0.1706(3) 0.2659(3) 0.1080(3) 0.0676(9) Uani 1.0 2 d .
C82 C -0.2031(4) 0.2377(3) 0.1777(3) 0.0708(9) Uani 1.0 2 d .
C83 C -0.0988(4) 0.2256(3) 0.2230(3) 0.0690(8) Uani 1.0 2 d .
C84 C 0.0388(3) 0.2438(2) 0.19998(19) 0.0538(7) Uani 1.0 2 d .
B60 B 0.2409(3) 0.30000(19) 0.10245(15) 0.0348(5) Uani 1.0 2 d .
H62 H 0.1710 0.4690 0.1069 0.0628 Uiso 1.0 2 calc R
H63 H 0.1945 0.5691 0.0230 0.0781 Uiso 1.0 2 calc R
H64 H 0.3025 0.5362 -0.0981 0.0726 Uiso 1.0 2 calc R
H65 H 0.3822 0.4011 -0.1327 0.0648 Uiso 1.0 2 calc R
H66 H 0.3561 0.2994 -0.0497 0.0527 Uiso 1.0 2 calc R
H68 H 0.0824 0.1030 0.0195 0.0445 Uiso 1.0 2 calc R
H69 H 0.1413 -0.0294 -0.0631 0.0517 Uiso 1.0 2 calc R
H70 H 0.3742 -0.0187 -0.0819 0.0624 Uiso 1.0 2 calc R
H71 H 0.5477 0.1242 -0.0117 0.0721 Uiso 1.0 2 calc R
H72 H 0.4887 0.2556 0.0715 0.0646 Uiso 1.0 2 calc R
H74 H 0.3337 0.2349 0.2247 0.0687 Uiso 1.0 2 calc R
H75 H 0.4804 0.3088 0.3438 0.0839 Uiso 1.0 2 calc R
H76 H 0.6014 0.4757 0.3800 0.0725 Uiso 1.0 2 calc R
H77 H 0.5655 0.5678 0.2958 0.0619 Uiso 1.0 2 calc R
H78 H 0.4144 0.4941 0.1777 0.0476 Uiso 1.0 2 calc R
H80 H -0.0157 0.3015 0.0367 0.0613 Uiso 1.0 2 calc R
H81 H -0.2401 0.2736 0.0759 0.0811 Uiso 1.0 2 calc R
H82 H -0.2939 0.2269 0.1939 0.0850 Uiso 1.0 2 calc R
H83 H -0.1198 0.2049 0.2699 0.0828 Uiso 1.0 2 calc R
H84 H 0.1071 0.2353 0.2324 0.0646 Uiso 1.0 2 calc R
H17A H 0.3246 0.8035 0.5579 0.1194 Uiso 1.0 2 calc R
H17B H 0.4143 0.7779 0.4841 0.1194 Uiso 1.0 2 calc R
H17C H 0.4043 0.7254 0.5537 0.1194 Uiso 1.0 2 calc R
H16A H 0.0476 0.5960 0.5071 0.0965 Uiso 1.0 2 calc R
H16B H 0.1114 0.7024 0.5675 0.0965 Uiso 1.0 2 calc R
H16C H 0.1771 0.6188 0.5702 0.0965 Uiso 1.0 2 calc R
H18A H -0.1569 0.5712 0.2970 0.0706 Uiso 1.0 2 calc R
H18B H -0.1017 0.5190 0.3535 0.0706 Uiso 1.0 2 calc R
H18C H -0.1224 0.4725 0.2575 0.0706 Uiso 1.0 2 calc R
H19A H 0.0999 1.1272 0.3590 0.1152 Uiso 1.0 2 calc R
H19B H 0.0859 1.0807 0.4326 0.1152 Uiso 1.0 2 calc R
H19C H -0.0465 1.0948 0.3932 0.1152 Uiso 1.0 2 calc R
H20A H 0.4814 1.0271 0.2683 0.1051 Uiso 1.0 2 calc R
H20B H 0.4304 1.1076 0.3306 0.1051 Uiso 1.0 2 calc R
H20C H 0.4680 1.1189 0.2434 0.1051 Uiso 1.0 2 calc R
H30A H 0.4247 1.0629 0.5404 0.0915 Uiso 1.0 2 calc R
H30B H 0.3428 0.9925 0.5901 0.0915 Uiso 1.0 2 calc R
H30C H 0.2791 1.0702 0.5708 0.0915 Uiso 1.0 2 calc R
H40A H 0.5713 0.7761 0.2955 0.0882 Uiso 1.0 2 calc R
H40B H 0.5523 0.8248 0.2265 0.0882 Uiso 1.0 2 calc R
H40C H 0.4836 0.7112 0.2115 0.0882 Uiso 1.0 2 calc R
H50A H -0.3499 0.6532 0.4539 0.1035 Uiso 1.0 2 calc R
H50B H -0.3211 0.7669 0.4935 0.1035 Uiso 1.0 2 calc R
H50C H -0.2521 0.7076 0.5363 0.1035 Uiso 1.0 2 calc R
H3A H 0.2051 0.4452 0.3558 0.0643 Uiso 1.0 2 calc R
H3B H 0.0837 0.4859 0.3935 0.0643 Uiso 1.0 2 calc R
H4A H 0.2331 0.5563 0.2718 0.0521 Uiso 1.0 2 calc R
H4B H 0.1002 0.4634 0.2472 0.0521 Uiso 1.0 2 calc R
H6A H 0.0049 0.5649 0.1732 0.0427 Uiso 1.0 2 calc R
H6B H 0.1541 0.6404 0.2056 0.0427 Uiso 1.0 2 calc R
H8A H 0.1291 0.7431 0.1382 0.0473 Uiso 1.0 2 calc R
H8B H -0.0300 0.7185 0.1082 0.0473 Uiso 1.0 2 calc R
H10A H -0.1450 0.8230 0.2176 0.0543 Uiso 1.0 2 calc R
H10B H -0.1349 0.8659 0.1419 0.0543 Uiso 1.0 2 calc R
H11A H -0.0257 1.0243 0.2263 0.0634 Uiso 1.0 2 calc R
H11B H -0.1637 0.9808 0.2654 0.0634 Uiso 1.0 2 calc R
H13A H 0.1219 0.8664 0.0707 0.0605 Uiso 1.0 2 calc R
H13B H 0.0789 0.9592 0.1183 0.0605 Uiso 1.0 2 calc R
H14A H 0.3321 0.9218 0.1462 0.0659 Uiso 1.0 2 calc R
H14B H 0.3146 1.0139 0.1228 0.0659 Uiso 1.0 2 calc R
H2A H 0.3165 0.5659 0.4716 0.0635 Uiso 1.0 2 calc R
H2B H 0.3593 0.6163 0.4016 0.0635 Uiso 1.0 2 calc R
H7 H -0.1061 0.6801 0.2216 0.0393 Uiso 1.0 2 calc R
H53 H -0.0771 0.7883 0.3542 0.1027 Uiso 1.0 2 calc R

loop_
_atom_site_aniso_label
_atom_site_aniso_U_11
_atom_site_aniso_U_22
_atom_site_aniso_U_33
_atom_site_aniso_U_12
_atom_site_aniso_U_13
_atom_site_aniso_U_23
Ni1 0.02865(14) 0.03197(15) 0.02746(15) 0.00927(10) 0.00420(10) 0.00863(11)
Ni2 0.03618(16) 0.03274(15) 0.02929(15) 0.00973(11) 0.00073(11) 0.00867(11)
O12 0.0566(11) 0.0448(10) 0.0451(10) 0.0229(8) 0.0037(8) 0.0038(8)
O15 0.0489(10) 0.0421(9) 0.0489(11) 0.0058(8) -0.0007(8) 0.0200(8)
O21 0.0325(7) 0.0311(7) 0.0254(7) 0.0105(6) 0.0014(6) 0.0049(6)
O32 0.0607(11) 0.0373(9) 0.0328(9) 0.0093(8) 0.0029(8) 0.0045(7)
O33 0.0599(11) 0.0408(9) 0.0367(10) 0.0037(8) -0.0086(8) 0.0077(8)
O42 0.0316(8) 0.0495(9) 0.0439(9) 0.0144(7) 0.0090(7) 0.0235(8)
O43 0.0425(9) 0.0498(10) 0.0493(10) 0.0195(8) 0.0139(7) 0.0262(8)
O52 0.0392(9) 0.0546(11) 0.0450(10) 0.0143(8) 0.0144(7) 0.0172(8)
O53 0.0422(10) 0.0740(13) 0.0580(12) 0.0304(10) 0.0169(9) 0.0207(11)
N1 0.0530(10) 0.0568(10) 0.0424(9) 0.0247(8) 0.0076(8) 0.0249(8)
N5 0.0353(9) 0.0293(9) 0.0356(10) 0.0105(7) 0.0054(7) 0.0068(8)
N9 0.0447(11) 0.0402(10) 0.0299(10) 0.0129(8) -0.0008(8) 0.0117(8)
C17 0.079(3) 0.081(3) 0.076(3) 0.0130(19) -0.0333(19) 0.031(2)
C3 0.0676(16) 0.0504(12) 0.0556(16) 0.0311(11) 0.0086(11) 0.0219(10)
C4 0.0548(14) 0.0370(12) 0.0439(13) 0.0232(11) 0.0104(11) 0.0103(10)
C6 0.0420(12) 0.0333(11) 0.0293(11) 0.0133(9) 0.0035(9) 0.0032(9)
C7 0.0348(11) 0.0323(10) 0.0270(10) 0.0090(8) -0.0015(8) 0.0032(8)
C8 0.0493(13) 0.0392(12) 0.0273(11) 0.0136(10) 0.0006(9) 0.0055(9)
C10 0.0428(13) 0.0490(14) 0.0472(14) 0.0173(11) -0.0066(10) 0.0159(11)
C11 0.0552(16) 0.0539(15) 0.0587(17) 0.0274(13) 0.0028(13) 0.0197(13)
C13 0.0632(17) 0.0557(16) 0.0342(13) 0.0142(13) 0.0026(11) 0.0199(12)
C14 0.0605(17) 0.0639(18) 0.0472(16) 0.0158(13) 0.0113(12) 0.0301(14)
C16 0.0728(15) 0.0763(15) 0.0538(14) 0.0256(13) 0.0134(12) 0.0311(12)
C2 0.0577(11) 0.0616(11) 0.0505(11) 0.0277(9) 0.0075(9) 0.0236(9)
C18 0.0411(13) 0.0392(13) 0.0532(15) 0.0015(10) 0.0048(11) 0.0121(11)
C19 0.093(3) 0.0588(19) 0.072(3) 0.0381(18) 0.0024(19) -0.0082(17)
C20 0.0572(18) 0.0561(18) 0.090(3) -0.0060(14) -0.0112(16) 0.0342(18)
C30 0.078(2) 0.0500(16) 0.0395(15) 0.0077(14) -0.0124(13) 0.0005(12)
C31 0.0413(12) 0.0384(12) 0.0331(12) 0.0131(10) -0.0010(9) 0.0040(9)
C40 0.0471(15) 0.0737(19) 0.069(2) 0.0302(14) 0.0259(14) 0.0283(16)
C41 0.0315(10) 0.0372(11) 0.0352(11) 0.0100(8) 0.0068(8) 0.0101(9)
C50 0.0431(15) 0.081(3) 0.071(2) 0.0106(14) 0.0261(14) 0.0115(17)
C51 0.0336(12) 0.0478(14) 0.0447(14) 0.0085(10) 0.0100(10) -0.0008(11)
C61 0.0338(11) 0.0401(12) 0.0330(11) 0.0128(9) 0.0011(8) 0.0067(9)
C62 0.0740(18) 0.0563(16) 0.0397(14) 0.0359(14) 0.0148(12) 0.0175(12)
C63 0.093(3) 0.0594(18) 0.0597(19) 0.0400(17) 0.0133(17) 0.0257(15)
C64 0.0690(19) 0.0639(18) 0.0527(17) 0.0122(14) 0.0060(14) 0.0316(15)
C65 0.0529(15) 0.0600(17) 0.0462(15) 0.0088(13) 0.0132(12) 0.0194(13)
C66 0.0380(12) 0.0496(14) 0.0436(14) 0.0128(10) 0.0098(10) 0.0129(11)
C67 0.0350(11) 0.0401(12) 0.0353(12) 0.0151(9) 0.0013(9) 0.0086(9)
C68 0.0355(11) 0.0416(12) 0.0360(12) 0.0135(9) 0.0014(9) 0.0121(10)
C69 0.0520(14) 0.0362(12) 0.0389(13) 0.0124(10) 0.0008(10) 0.0085(10)
C70 0.0632(17) 0.0419(14) 0.0537(16) 0.0269(12) 0.0120(13) 0.0067(12)
C71 0.0424(14) 0.0557(16) 0.082(3) 0.0258(12) 0.0131(14) 0.0086(15)
C72 0.0373(13) 0.0447(14) 0.0708(19) 0.0148(11) 0.0018(12) 0.0004(13)
C73 0.0335(11) 0.0407(12) 0.0383(12) 0.0140(9) 0.0010(9) 0.0091(10)
C74 0.0644(18) 0.0452(14) 0.0598(18) 0.0129(13) -0.0203(14) 0.0156(13)
C75 0.083(3) 0.0656(19) 0.063(2) 0.0259(17) -0.0259(17) 0.0183(16)
C76 0.0498(16) 0.0693(19) 0.0526(17) 0.0160(14) -0.0196(13) 0.0050(14)
C77 0.0385(13) 0.0500(15) 0.0544(16) 0.0056(11) -0.0045(11) 0.0048(12)
C78 0.0342(11) 0.0430(12) 0.0410(13) 0.0103(9) 0.0048(9) 0.0122(10)
C79 0.0373(11) 0.0342(11) 0.0352(12) 0.0113(9) 0.0043(9) 0.0018(9)
C80 0.0380(13) 0.0662(17) 0.0447(14) 0.0167(12) 0.0025(10) 0.0081(13)
C81 0.0372(14) 0.077(2) 0.079(3) 0.0199(14) 0.0050(14) 0.0039(18)
C82 0.0491(16) 0.0552(17) 0.095(3) 0.0103(13) 0.0302(14) 0.0051(17)
C83 0.0763(19) 0.0587(18) 0.070(2) 0.0137(15) 0.0353(15) 0.0223(16)
C84 0.0582(16) 0.0509(15) 0.0562(17) 0.0170(12) 0.0139(13) 0.0210(13)
B60 0.0347(12) 0.0383(13) 0.0318(12) 0.0141(10) 0.0012(9) 0.0078(10)

loop_
_atom_type_symbol
_atom_type_description
_atom_type_scat_dispersion_real
_atom_type_scat_dispersion_imag
_atom_type_scat_source
C C 0.0033 0.0016
;
International Tables for Crystallography
(1992, Vol. C, Tables 4.2.6.8 and 6.1.1.4)
;
H H 0.0000 0.0000
;
International Tables for Crystallography
(1992, Vol. C, Table 6.1.1.4)
;
B B 0.0013 0.0007
;
International Tables for Crystallography
(1992, Vol. C, Tables 4.2.6.8 and 6.1.1.4)
;
N N 0.0061 0.0033
;
International Tables for Crystallography
(1992, Vol. C, Tables 4.2.6.8 and 6.1.1.4)
;
Ni Ni 0.3393 1.1124
;
International Tables for Crystallography
(1992, Vol. C, Tables 4.2.6.8 and 6.1.1.4)
;
O O 0.0106 0.0060
;
International Tables for Crystallography
(1992, Vol. C, Tables 4.2.6.8 and 6.1.1.4)
;

loop_
_geom_angle_atom_site_label_1
_geom_angle_atom_site_label_2
_geom_angle_atom_site_label_3
_geom_angle
_geom_angle_publ_flag
O21 Ni1 O32 91.44(8) yes
O21 Ni1 O42 94.05(8) yes
O21 Ni1 O52 88.95(8) yes
O21 Ni1 N1 178.14(7) yes
O21 Ni1 N5 81.28(8) yes
O32 Ni1 O42 92.83(7) yes
O32 Ni1 O52 84.84(7) yes
O32 Ni1 N1 90.29(9) yes
O32 Ni1 N5 172.11(9) yes
O42 Ni1 O52 176.25(7) yes
O42 Ni1 N1 86.56(9) yes
O42 Ni1 N5 90.74(7) yes
O52 Ni1 N1 90.50(9) yes
O52 Ni1 N5 91.94(7) yes
N1 Ni1 N5 96.96(9) yes
O12 Ni2 O15 90.86(9) yes
O12 Ni2 O21 93.74(8) yes
O12 Ni2 O33 89.34(8) yes
O12 Ni2 O43 174.04(9) yes
O12 Ni2 N9 80.00(8) yes
O15 Ni2 O21 160.25(6) yes
O15 Ni2 O33 94.17(8) yes
O15 Ni2 O43 83.64(9) yes
O15 Ni2 N9 81.27(8) yes
O21 Ni2 O33 105.07(8) yes
O21 Ni2 O43 90.70(8) yes
O21 Ni2 N9 80.64(8) yes
O33 Ni2 O43 93.35(9) yes
O33 Ni2 N9 168.29(9) yes
O43 Ni2 N9 96.83(8) yes
Ni2 O12 C11 111.28(17) yes
Ni2 O12 C19 122.2(2) yes
C11 O12 C19 111.8(3) yes
Ni2 O15 C14 104.31(16) yes
Ni2 O15 C20 117.5(3) yes
C14 O15 C20 111.1(3) yes
Ni1 O21 Ni2 111.44(7) yes
Ni1 O21 C7 113.88(14) yes
Ni2 O21 C7 111.92(13) yes
Ni1 O32 C31 135.66(16) yes
Ni2 O33 C31 128.11(15) yes
Ni1 O42 C41 133.33(18) yes
Ni2 O43 C41 131.50(17) yes
Ni1 O52 C51 127.4(2) yes
Ni1 N1 C17 108.2(3) yes
Ni1 N1 C16 112.6(3) yes
Ni1 N1 C2 111.99(19) yes
C17 N1 C16 106.3(3) yes
C17 N1 C2 105.3(3) yes
C16 N1 C2 111.9(3) yes
Ni1 N5 C4 111.73(13) yes
Ni1 N5 C6 102.90(13) yes
Ni1 N5 C18 115.77(15) yes
C4 N5 C6 108.18(19) yes
C4 N5 C18 109.0(2) yes
C6 N5 C18 108.89(19) yes
Ni2 N9 C8 103.45(16) yes
Ni2 N9 C10 108.46(15) yes
Ni2 N9 C13 109.54(14) yes
C8 N9 C10 110.67(18) yes
C8 N9 C13 113.6(2) yes
C10 N9 C13 110.8(3) yes
C4 C3 C2 112.2(3) yes
N5 C4 C3 115.0(3) yes
N5 C6 C7 112.29(19) yes
O21 C7 C6 109.86(19) yes
O21 C7 C8 111.53(17) yes
C6 C7 C8 109.63(19) yes
N9 C8 C7 110.48(18) yes
N9 C10 C11 110.27(19) yes
O12 C11 C10 106.9(3) yes
N9 C13 C14 113.1(3) yes
O15 C14 C13 108.3(3) yes
N1 C2 C3 115.0(3) yes
O32 C31 O33 125.75(19) yes
O32 C31 C30 117.7(3) yes
O33 C31 C30 116.6(3) yes
O42 C41 O43 126.2(3) yes
O42 C41 C40 117.3(3) yes
O43 C41 C40 116.5(3) yes
O52 C51 O53 123.8(3) yes
O52 C51 C50 120.2(3) yes
O53 C51 C50 115.9(3) yes
C62 C61 C66 113.7(3) yes
C62 C61 B60 121.9(3) yes
C66 C61 B60 124.4(3) yes
C61 C62 C63 123.7(3) yes
C62 C63 C64 120.0(4) yes
C63 C64 C65 118.6(4) yes
C64 C65 C66 120.9(3) yes
C61 C66 C65 123.1(3) yes
C68 C67 C72 115.1(3) yes
C68 C67 B60 124.5(3) yes
C72 C67 B60 120.16(19) yes
C67 C68 C69 122.6(3) yes
C68 C69 C70 120.4(2) yes
C69 C70 C71 118.8(3) yes
C70 C71 C72 120.3(3) yes
C67 C72 C71 122.8(3) yes
C74 C73 C78 114.4(3) yes
C74 C73 B60 121.0(2) yes
C78 C73 B60 124.5(3) yes
C73 C74 C75 122.8(3) yes
C74 C75 C76 120.8(4) yes
C75 C76 C77 118.4(3) yes
C76 C77 C78 120.3(3) yes
C73 C78 C77 123.3(3) yes
C80 C79 C84 114.2(3) yes
C80 C79 B60 122.1(3) yes
C84 C79 B60 123.7(3) yes
C79 C80 C81 123.5(3) yes
C80 C81 C82 120.4(4) yes
C81 C82 C83 118.4(4) yes
C82 C83 C84 121.1(4) yes
C79 C84 C83 122.3(4) yes
C61 B60 C67 108.18(19) yes
C61 B60 C73 110.84(18) yes
C61 B60 C79 109.9(3) yes
C67 B60 C73 107.9(3) yes
C67 B60 C79 110.86(18) yes
C73 B60 C79 109.16(18) yes
C51 O53 H53 109.109 no
N1 C17 H17A 109.475 no
N1 C17 H17B 109.466 no
N1 C17 H17C 109.470 no
H17A C17 H17B 109.473 no
H17A C17 H17C 109.481 no
H17B C17 H17C 109.461 no
C4 C3 H3A 109.154 no
C4 C3 H3B 109.151 no
C2 C3 H3A 109.154 no
C2 C3 H3B 109.155 no
H3A C3 H3B 107.881 no
N5 C4 H4A 108.529 no
N5 C4 H4B 108.543 no
C3 C4 H4A 108.521 no
C3 C4 H4B 108.523 no
H4A C4 H4B 107.532 no
N5 C6 H6A 109.144 no
N5 C6 H6B 109.147 no
C7 C6 H6A 109.145 no
C7 C6 H6B 109.148 no
H6A C6 H6B 107.865 no
O21 C7 H7 108.582 no
C6 C7 H7 108.591 no
C8 C7 H7 108.588 no
N9 C8 H8A 109.553 no
N9 C8 H8B 109.549 no
C7 C8 H8A 109.562 no
C7 C8 H8B 109.556 no
H8A C8 H8B 108.104 no
N9 C10 H10A 109.606 no
N9 C10 H10B 109.600 no
C11 C10 H10A 109.599 no
C11 C10 H10B 109.593 no
H10A C10 H10B 108.137 no
O12 C11 H11A 110.347 no
O12 C11 H11B 110.342 no
C10 C11 H11A 110.350 no
C10 C11 H11B 110.343 no
H11A C11 H11B 108.585 no
N9 C13 H13A 108.954 no
N9 C13 H13B 108.960 no
C14 C13 H13A 108.961 no
C14 C13 H13B 108.968 no
H13A C13 H13B 107.769 no
O15 C14 H14A 110.049 no
O15 C14 H14B 110.037 no
C13 C14 H14A 110.048 no
C13 C14 H14B 110.044 no
H14A C14 H14B 108.387 no
N1 C16 H16A 109.476 no
N1 C16 H16B 109.471 no
N1 C16 H16C 109.467 no
H16A C16 H16B 109.484 no
H16A C16 H16C 109.459 no
H16B C16 H16C 109.471 no
N1 C2 H2A 108.520 no
N1 C2 H2B 108.512 no
C3 C2 H2A 108.519 no
C3 C2 H2B 108.520 no
H2A C2 H2B 107.524 no
N5 C18 H18A 109.466 no
N5 C18 H18B 109.468 no
N5 C18 H18C 109.476 no
H18A C18 H18B 109.469 no
H18A C18 H18C 109.472 no
H18B C18 H18C 109.476 no
O12 C19 H19A 109.465 no
O12 C19 H19B 109.468 no
O12 C19 H19C 109.471 no
H19A C19 H19B 109.472 no
H19A C19 H19C 109.478 no
H19B C19 H19C 109.472 no
O15 C20 H20A 109.472 no
O15 C20 H20B 109.474 no
O15 C20 H20C 109.468 no
H20A C20 H20B 109.473 no
H20A C20 H20C 109.465 no
H20B C20 H20C 109.476 no
C31 C30 H30A 109.473 no
C31 C30 H30B 109.477 no
C31 C30 H30C 109.470 no
H30A C30 H30B 109.471 no
H30A C30 H30C 109.474 no
H30B C30 H30C 109.462 no
C41 C40 H40A 109.467 no
C41 C40 H40B 109.468 no
C41 C40 H40C 109.472 no
H40A C40 H40B 109.472 no
H40A C40 H40C 109.474 no
H40B C40 H40C 109.475 no
C51 C50 H50A 109.477 no
C51 C50 H50B 109.475 no
C51 C50 H50C 109.476 no
H50A C50 H50B 109.471 no
H50A C50 H50C 109.468 no
H50B C50 H50C 109.461 no
C61 C62 H62 118.147 no
C63 C62 H62 118.129 no
C62 C63 H63 119.986 no
C64 C63 H63 119.993 no
C63 C64 H64 120.692 no
C65 C64 H64 120.706 no
C64 C65 H65 119.562 no
C66 C65 H65 119.569 no
C61 C66 H66 118.447 no
C65 C66 H66 118.446 no
C67 C68 H68 118.700 no
C69 C68 H68 118.686 no
C68 C69 H69 119.813 no
C70 C69 H69 119.816 no
C69 C70 H70 120.606 no
C71 C70 H70 120.611 no
C70 C71 H71 119.863 no
C72 C71 H71 119.857 no
C67 C72 H72 118.619 no
C71 C72 H72 118.627 no
C73 C74 H74 118.601 no
C75 C74 H74 118.617 no
C74 C75 H75 119.608 no
C76 C75 H75 119.617 no
C75 C76 H76 120.804 no
C77 C76 H76 120.807 no
C76 C77 H77 119.868 no
C78 C77 H77 119.867 no
C73 C78 H78 118.344 no
C77 C78 H78 118.333 no
C79 C80 H80 118.256 no
C81 C80 H80 118.261 no
C80 C81 H81 119.816 no
C82 C81 H81 119.824 no
C81 C82 H82 120.812 no
C83 C82 H82 120.795 no
C82 C83 H83 119.424 no
C84 C83 H83 119.434 no
C79 C84 H84 118.827 no
C83 C84 H84 118.824 no

loop_
_geom_bond_atom_site_label_1
_geom_bond_atom_site_label_2
_geom_bond_distance
_geom_bond_publ_flag
Ni1 O21 2.0847(19) yes
Ni1 O32 2.0496(17) yes
Ni1 O42 2.0545(18) yes
Ni1 O52 2.126(2) yes
Ni1 N1 2.162(3) yes
Ni1 N5 2.1482(18) yes
Ni2 O12 2.172(3) yes
Ni2 O15 2.144(2) yes
Ni2 O21 2.0434(16) yes
Ni2 O33 1.9822(19) yes
Ni2 O43 2.032(2) yes
Ni2 N9 2.081(2) yes
O12 C11 1.432(4) yes
O12 C19 1.433(4) yes
O15 C14 1.452(4) yes
O15 C20 1.434(4) yes
O21 C7 1.444(3) yes
O32 C31 1.251(3) yes
O33 C31 1.253(4) yes
O42 C41 1.247(4) yes
O43 C41 1.255(4) yes
O52 C51 1.237(4) yes
O53 C51 1.279(4) yes
N1 C17 1.500(4) yes
N1 C16 1.459(5) yes
N1 C2 1.467(5) yes
N5 C4 1.495(4) yes
N5 C6 1.482(4) yes
N5 C18 1.490(3) yes
N9 C8 1.477(4) yes
N9 C10 1.488(4) yes
N9 C13 1.494(4) yes
C3 C4 1.506(5) yes
C3 C2 1.557(4) yes
C6 C7 1.523(4) yes
C7 C8 1.540(4) yes
C10 C11 1.505(4) yes
C13 C14 1.491(4) yes
C30 C31 1.515(4) yes
C40 C41 1.512(4) yes
C50 C51 1.503(5) yes
C61 C62 1.397(5) yes
C61 C66 1.403(4) yes
C61 B60 1.643(4) yes
C62 C63 1.382(6) yes
C63 C64 1.381(5) yes
C64 C65 1.359(6) yes
C65 C66 1.386(5) yes
C67 C68 1.393(3) yes
C67 C72 1.404(4) yes
C67 B60 1.654(4) yes
C68 C69 1.396(4) yes
C69 C70 1.378(5) yes
C70 C71 1.379(4) yes
C71 C72 1.389(5) yes
C73 C74 1.406(5) yes
C73 C78 1.393(4) yes
C73 B60 1.648(4) yes
C74 C75 1.384(5) yes
C75 C76 1.380(5) yes
C76 C77 1.375(6) yes
C77 C78 1.392(4) yes
C79 C80 1.402(4) yes
C79 C84 1.394(5) yes
C79 B60 1.670(4) yes
C80 C81 1.391(4) yes
C81 C82 1.366(6) yes
C82 C83 1.370(6) yes
C83 C84 1.401(5) yes
O53 H53 0.984 no
C17 H17A 0.960 no
C17 H17B 0.960 no
C17 H17C 0.960 no
C3 H3A 0.970 no
C3 H3B 0.970 no
C4 H4A 0.970 no
C4 H4B 0.970 no
C6 H6A 0.970 no
C6 H6B 0.970 no
C7 H7 0.980 no
C8 H8A 0.970 no
C8 H8B 0.970 no
C10 H10A 0.970 no
C10 H10B 0.970 no
C11 H11A 0.970 no
C11 H11B 0.970 no
C13 H13A 0.970 no
C13 H13B 0.970 no
C14 H14A 0.970 no
C14 H14B 0.970 no
C16 H16A 0.960 no
C16 H16B 0.960 no
C16 H16C 0.960 no
C2 H2A 0.970 no
C2 H2B 0.970 no
C18 H18A 0.960 no
C18 H18B 0.960 no
C18 H18C 0.960 no
C19 H19A 0.960 no
C19 H19B 0.960 no
C19 H19C 0.960 no
C20 H20A 0.960 no
C20 H20B 0.960 no
C20 H20C 0.960 no
C30 H30A 0.960 no
C30 H30B 0.960 no
C30 H30C 0.960 no
C40 H40A 0.960 no
C40 H40B 0.960 no
C40 H40C 0.960 no
C50 H50A 0.960 no
C50 H50B 0.960 no
C50 H50C 0.960 no
C62 H62 0.930 no
C63 H63 0.930 no
C64 H64 0.930 no
C65 H65 0.930 no
C66 H66 0.930 no
C68 H68 0.930 no
C69 H69 0.930 no
C70 H70 0.930 no
C71 H71 0.930 no
C72 H72 0.930 no
C74 H74 0.930 no
C75 H75 0.930 no
C76 H76 0.930 no
C77 H77 0.930 no
C78 H78 0.930 no
C80 H80 0.930 no
C81 H81 0.930 no
C82 H82 0.930 no
C83 H83 0.930 no
C84 H84 0.930 no

loop_
_geom_contact_atom_site_label_1
_geom_contact_atom_site_label_2
_geom_contact_distance
_geom_contact_publ_flag
_geom_contact_site_symmetry_2
Ni1 O33 3.513(3) no .
Ni1 O43 3.442(3) no .
Ni1 O53 3.302(3) no .
Ni1 C3 3.380(4) no .
Ni2 O32 3.256(3) no .
Ni2 O42 3.387(3) no .
O12 O53 3.423(4) no .
O12 C13 3.569(4) no .
O15 C11 3.451(4) no .
O15 C19 3.559(5) no .
O21 O53 2.452(3) no .
O21 C10 3.119(4) no .
O21 C18 3.462(4) no .
O21 C31 3.433(3) no .
O21 C41 3.282(3) no .
O21 C51 3.054(4) no .
O32 C17 2.885(6) no .
O32 C16 3.591(5) no .
O32 C51 3.444(3) no .
O33 O42 3.498(4) no .
O33 C19 3.112(6) no .
O33 C20 3.167(5) no .
O33 C41 3.424(4) no .
O42 C17 3.090(5) no .
O42 C4 3.183(3) no .
O42 C6 3.147(3) no .
O42 C7 3.591(3) no .
O42 C2 3.106(5) no .
O42 C31 3.412(4) no .
O43 C6 3.525(3) no .
O43 C7 3.292(3) no .
O43 C8 3.075(3) no .
O43 C13 3.504(4) no .
O43 C14 2.956(5) no .
O43 C20 3.126(5) no .
O52 C16 2.851(5) no .
O52 C18 2.973(3) no .
O53 C7 3.190(4) no .
N1 C4 3.221(4) no .
N5 C2 3.229(4) no .
C3 C16 3.125(5) no .
C3 C18 3.085(5) no .
C6 C41 3.409(3) no .
C7 C10 3.003(5) no .
C7 C18 3.072(4) no .
C8 C14 3.385(4) no .
C11 C13 3.071(5) no .
C18 C51 3.419(4) no .
C61 C64 2.849(5) no .
C61 C72 3.353(5) no .
C61 C78 3.066(4) no .
C61 C80 3.032(4) no .
C62 C65 2.723(5) no .
C62 C73 3.395(5) no .
C62 C78 3.319(5) no .
C62 C79 3.173(5) no .
C62 C80 3.115(4) no .
C63 C66 2.731(5) no .
C66 C67 2.994(5) no .
C66 C72 3.270(5) no .
C67 C70 2.844(4) no .
C67 C74 3.106(4) no .
C67 C84 3.518(4) no .
C68 C71 2.748(4) no .
C68 C79 3.109(4) no .
C69 C72 2.743(4) no .
C72 C73 3.065(4) no .
C72 C74 3.313(5) no .
C73 C76 2.851(4) no .
C73 C84 3.131(4) no .
C74 C77 2.742(4) no .
C74 C79 3.373(5) no .
C74 C84 3.262(5) no .
C75 C78 2.733(6) no .
C79 C82 2.855(5) no .
C80 C83 2.721(6) no .
C81 C84 2.745(6) no .
O32 C19 3.509(5) no 2_576
C4 C78 3.434(4) no .
C13 C69 3.587(5) no 1_565
C18 C76 3.587(4) no 1_455
C19 O32 3.509(5) no 2_576
C19 C50 3.488(5) no 2_576
C19 C51 3.454(4) no 2_576
C50 C19 3.488(5) no 2_576
C51 C19 3.454(4) no 2_576
C69 C13 3.587(5) no 1_545
C76 C18 3.587(4) no 1_655
C78 C4 3.434(4) no .
Ni1 H17A 3.1475 no .
Ni1 H17B 2.9899 no .
Ni1 H16A 3.1204 no .
Ni1 H16B 3.1449 no .
Ni1 H18A 3.2262 no .
Ni1 H18B 3.2053 no .
Ni1 H3B 3.4878 no .
Ni1 H4A 3.1655 no .
Ni1 H6B 3.0517 no .
Ni1 H2B 3.1703 no .
Ni1 H7 3.4957 no .
Ni1 H53 2.6541 no .
Ni2 H19A 3.3860 no .
Ni2 H19B 3.2515 no .
Ni2 H20A 3.1934 no .
Ni2 H20B 3.2101 no .
Ni2 H8A 3.0176 no .
Ni2 H10A 3.1614 no .
Ni2 H11A 3.3304 no .
Ni2 H13B 3.4560 no .
Ni2 H14A 3.0242 no .
Ni2 H7 3.5929 no .
Ni2 H53 2.9589 no .
O12 H10A 2.6062 no .
O12 H10B 3.2012 no .
O12 H13B 3.5073 no .
O12 H53 2.9407 no .
O15 H19A 3.1547 no .
O15 H11A 3.1337 no .
O15 H13A 3.2130 no .
O15 H13B 2.6851 no .
O21 H18A 3.0966 no .
O21 H6A 3.2417 no .
O21 H6B 2.7653 no .
O21 H8A 2.9161 no .
O21 H8B 3.2358 no .
O21 H10A 2.7299 no .
O21 H53 1.4846 no .
O32 H17A 2.4466 no .
O32 H17B 2.8740 no .
O32 H16B 3.1790 no .
O32 H30A 3.0543 no .
O32 H30B 2.4410 no .
O32 H30C 2.8941 no .
O32 H53 3.0998 no .
O33 H19A 3.3419 no .
O33 H19B 2.6150 no .
O33 H20A 3.2678 no .
O33 H20B 2.7281 no .
O33 H30A 2.5235 no .
O33 H30B 3.1261 no .
O33 H30C 2.7039 no .
O42 H17A 3.5616 no .
O42 H17B 2.4793 no .
O42 H40A 2.5174 no .
O42 H40B 3.1201 no .
O42 H40C 2.7219 no .
O42 H4A 2.6682 no .
O42 H6B 2.6593 no .
O42 H2B 2.5920 no .
O43 H20A 2.6209 no .
O43 H20B 3.5295 no .
O43 H40A 3.0584 no .
O43 H40B 2.4264 no .
O43 H40C 2.8575 no .
O43 H6B 2.9273 no .
O43 H8A 2.6206 no .
O43 H14A 2.4384 no .
O52 H16A 2.5568 no .
O52 H16B 2.6214 no .
O52 H18A 2.7594 no .
O52 H18B 2.7042 no .
O52 H50A 2.8460 no .
O52 H50B 3.0887 no .
O52 H50C 2.4897 no .
O52 H53 2.2924 no .
O53 H18A 3.0275 no .
O53 H50A 2.7630 no .
O53 H50B 2.4725 no .
O53 H50C 3.1155 no .
O53 H10A 3.0216 no .
O53 H7 2.8535 no .
N1 H3A 3.3401 no .
N1 H3B 2.6660 no .
N1 H4A 3.3902 no .
N5 H16A 3.5677 no .
N5 H3A 3.3276 no .
N5 H3B 2.6344 no .
N5 H2B 3.4161 no .
N5 H7 2.8098 no .
N5 H53 3.4398 no .
N9 H11A 2.7070 no .
N9 H11B 3.2951 no .
N9 H14A 2.8004 no .
N9 H14B 3.3102 no .
N9 H7 2.9108 no .
N9 H53 3.4918 no .
C17 H16A 3.2152 no .
C17 H16B 2.5125 no .
C17 H16C 2.5605 no .
C17 H30B 3.4635 no .
C17 H2A 2.5570 no .
C17 H2B 2.4460 no .
C3 H16A 2.8631 no .
C3 H16C 3.3691 no .
C3 H18B 2.8204 no .
C3 H18C 3.3217 no .
C4 H18A 3.2593 no .
C4 H18B 2.6719 no .
C4 H18C 2.5511 no .
C4 H6A 2.6853 no .
C4 H6B 2.4816 no .
C4 H2A 3.3404 no .
C4 H2B 2.6310 no .
C6 H18A 2.5570 no .
C6 H18B 3.2487 no .
C6 H18C 2.6450 no .
C6 H4A 2.4937 no .
C6 H4B 2.6509 no .
C6 H8A 2.4994 no .
C6 H8B 2.9192 no .
C6 H53 3.4717 no .
C7 H18A 2.7071 no .
C7 H18C 3.5008 no .
C7 H10A 2.5632 no .
C7 H53 2.4120 no .
C8 H6A 2.7864 no .
C8 H6B 2.5680 no .
C8 H10A 2.4833 no .
C8 H10B 2.8015 no .
C8 H13A 2.4756 no .
C8 H13B 3.2112 no .
C8 H14A 3.2902 no .
C8 H53 3.5238 no .
C10 H8A 3.2711 no .
C10 H8B 2.5737 no .
C10 H13A 2.9729 no .
C10 H13B 2.4002 no .
C10 H7 2.9658 no .
C10 H53 3.2882 no .
C11 H19A 2.6159 no .
C11 H19B 3.1929 no .
C11 H19C 2.5238 no .
C11 H13B 2.7195 no .
C13 H8A 2.5891 no .
C13 H8B 2.7836 no .
C13 H10A 3.2751 no .
C13 H10B 2.5436 no .
C13 H11A 2.8160 no .
C14 H20A 2.5796 no .
C14 H20B 3.2081 no .
C14 H20C 2.5643 no .
C14 H8A 3.1535 no .
C14 H11A 3.5068 no .
C16 H17A 2.4928 no .
C16 H17B 3.2043 no .
C16 H17C 2.6042 no .
C16 H18B 3.5545 no .
C16 H3B 2.7810 no .
C16 H2A 2.5397 no .
C16 H2B 3.2368 no .
C2 H17A 3.1973 no .
C2 H17B 2.5985 no .
C2 H17C 2.4688 no .
C2 H16A 2.6806 no .
C2 H16B 3.2432 no .
C2 H16C 2.5584 no .
C2 H4A 2.6144 no .
C2 H4B 3.3494 no .
C18 H16A 3.5259 no .
C18 H3B 2.7205 no .
C18 H4A 3.2526 no .
C18 H4B 2.5255 no .
C18 H6A 2.4971 no .
C18 H6B 3.2426 no .
C18 H7 2.8795 no .
C18 H53 3.5807 no .
C19 H11A 2.5581 no .
C19 H11B 2.6114 no .
C20 H14A 2.5780 no .
C20 H14B 2.5934 no .
C30 H17A 3.3063 no .
C30 H19B 3.5619 no .
C31 H17A 3.1605 no .
C31 H17B 3.4106 no .
C31 H19B 3.1057 no .
C40 H6B 3.4762 no .
C41 H17B 3.4291 no .
C41 H20A 3.4182 no .
C41 H4A 3.3137 no .
C41 H6B 2.6979 no .
C41 H8A 3.2901 no .
C41 H14A 3.5297 no .
C50 H53 3.2100 no .
C51 H18A 2.8588 no .
C51 H18B 3.3002 no .
C51 H7 3.5597 no .
C61 H63 3.2785 no .
C61 H65 3.2792 no .
C61 H72 3.3295 no .
C61 H78 2.6703 no .
C61 H80 2.6328 no .
C62 H64 3.2367 no .
C62 H66 3.1924 no .
C62 H78 2.6546 no .
C62 H80 2.6450 no .
C63 H65 3.1987 no .
C63 H78 3.5415 no .
C63 H80 3.5378 no .
C64 H62 3.2208 no .
C64 H66 3.2120 no .
C65 H63 3.1979 no .
C66 H62 3.1914 no .
C66 H64 3.2297 no .
C66 H72 3.2843 no .
C66 H78 3.5693 no .
C66 H80 3.5346 no .
C67 H66 2.5855 no .
C67 H69 3.2754 no .
C67 H71 3.2814 no .
C67 H74 2.8224 no .
C67 H84 3.4747 no .
C68 H66 3.3187 no .
C68 H70 3.2498 no .
C68 H72 3.2041 no .
C69 H71 3.2149 no .
C70 H68 3.2356 no .
C70 H72 3.2292 no .
C71 H66 3.3339 no .
C71 H69 3.2146 no .
C72 H66 2.6183 no .
C72 H68 3.2063 no .
C72 H70 3.2427 no .
C72 H74 3.1276 no .
C73 H62 3.2918 no .
C73 H72 2.7219 no .
C73 H75 3.2774 no .
C73 H77 3.2788 no .
C73 H84 2.8355 no .
C74 H72 3.0157 no .
C74 H76 3.2442 no .
C74 H78 3.1999 no .
C74 H84 2.5926 no .
C75 H77 3.2103 no .
C75 H84 3.5727 no .
C76 H74 3.2302 no .
C76 H78 3.2267 no .
C77 H75 3.2081 no .
C78 H62 3.1721 no .
C78 H72 3.4526 no .
C78 H74 3.1992 no .
C78 H76 3.2442 no .
C79 H62 2.8972 no .
C79 H68 2.7206 no .
C79 H74 3.2830 no .
C79 H81 3.2876 no .
C79 H83 3.2755 no .
C80 H62 2.8394 no .
C80 H68 3.1402 no .
C80 H82 3.2367 no .
C80 H84 3.1986 no .
C81 H83 3.1912 no .
C82 H80 3.2176 no .
C82 H84 3.2392 no .
C83 H81 3.1943 no .
C84 H68 3.3033 no .
C84 H74 3.0154 no .
C84 H80 3.1941 no .
C84 H82 3.2557 no .
B60 H62 2.7647 no .
B60 H66 2.8259 no .
B60 H68 2.8336 no .
B60 H72 2.7544 no .
B60 H74 2.7655 no .
B60 H78 2.8206 no .
B60 H80 2.7944 no .
B60 H84 2.8275 no .
H62 H63 2.2856 no .
H62 H78 2.5835 no .
H62 H80 2.5904 no .
H63 H64 2.3207 no .
H64 H65 2.2926 no .
H65 H66 2.2876 no .
H66 H72 2.7518 no .
H68 H69 2.3050 no .
H68 H80 3.2942 no .
H68 H84 3.5673 no .
H69 H70 2.3144 no .
H70 H71 2.3155 no .
H71 H72 2.2976 no .
H72 H74 3.0705 no .
H74 H75 2.2886 no .
H74 H84 2.2677 no .
H75 H76 2.3159 no .
H76 H77 2.3147 no .
H77 H78 2.2970 no .
H80 H81 2.2938 no .
H81 H82 2.3054 no .
H82 H83 2.3036 no .
H83 H84 2.3059 no .
H17A H16A 3.3802 no .
H17A H16B 2.2562 no .
H17A H16C 2.7681 no .
H17A H30B 2.6482 no .
H17A H2A 3.3917 no .
H17A H2B 3.3670 no .
H17B H16B 3.3687 no .
H17B H16C 3.4593 no .
H17B H30B 3.4649 no .
H17B H40A 3.5620 no .
H17B H2A 2.9475 no .
H17B H2B 2.3161 no .
H17C H16A 3.4880 no .
H17C H16B 2.8629 no .
H17C H16C 2.4273 no .
H17C H2A 2.2922 no .
H17C H2B 2.5927 no .
H16A H18B 2.7618 no .
H16A H3A 3.5990 no .
H16A H3B 2.2606 no .
H16A H2A 2.8858 no .
H16A H2B 3.5759 no .
H16B H2A 3.3955 no .
H16C H3B 3.0592 no .
H16C H2A 2.2961 no .
H16C H2B 3.3906 no .
H18A H50A 3.4474 no .
H18A H3B 3.5858 no .
H18A H4B 3.3898 no .
H18A H6A 2.6510 no .
H18A H6B 3.4883 no .
H18A H7 2.2670 no .
H18A H53 2.9471 no .
H18B H3A 3.5387 no .
H18B H3B 2.1934 no .
H18B H4A 3.5767 no .
H18B H4B 2.8569 no .
H18B H6A 3.4146 no .
H18C H3B 3.0043 no .
H18C H4A 3.3866 no .
H18C H4B 2.2687 no .
H18C H6A 2.3672 no .
H18C H6B 3.4377 no .
H18C H7 3.2488 no .
H19A H20B 3.4194 no .
H19A H11A 2.4343 no .
H19A H11B 2.9834 no .
H19B H30C 3.0875 no .
H19B H11A 3.4568 no .
H19B H11B 3.4488 no .
H19C H11A 2.7621 no .
H19C H11B 2.3919 no .
H20A H40B 3.1655 no .
H20A H14A 2.4029 no .
H20A H14B 2.8935 no .
H20B H14A 3.4587 no .
H20B H14B 3.4622 no .
H20C H14A 2.8470 no .
H20C H14B 2.4027 no .
H40A H2B 3.5741 no .
H40B H14A 3.4037 no .
H40C H4A 3.2470 no .
H40C H6B 3.1418 no .
H50B H53 3.4102 no .
H3A H4A 2.4129 no .
H3A H4B 2.2262 no .
H3A H2A 2.2754 no .
H3A H2B 2.4563 no .
H3B H4A 2.8057 no .
H3B H4B 2.4196 no .
H3B H2A 2.4628 no .
H3B H2B 2.8446 no .
H4A H6A 2.8680 no .
H4A H6B 2.1768 no .
H4A H2A 3.4332 no .
H4A H2B 2.3348 no .
H4B H6A 2.5629 no .
H4B H6B 2.7992 no .
H4B H2B 3.4535 no .
H6A H8A 2.7953 no .
H6A H8B 2.8836 no .
H6A H7 2.2658 no .
H6B H8A 2.2003 no .
H6B H8B 3.1092 no .
H6B H7 2.8223 no .
H8A H10A 3.4245 no .
H8A H10B 3.5991 no .
H8A H13A 2.4197 no .
H8A H13B 3.4775 no .
H8A H14A 2.7948 no .
H8A H7 2.8053 no .
H8B H10A 2.5729 no .
H8B H10B 2.6123 no .
H8B H13A 2.5190 no .
H8B H13B 3.3639 no .
H8B H7 2.2256 no .
H10A H11A 2.8298 no .
H10A H11B 2.3131 no .
H10A H13B 3.3431 no .
H10A H7 2.2756 no .
H10A H53 2.6264 no .
H10B H11A 2.3206 no .
H10B H11B 2.3833 no .
H10B H13A 2.8379 no .
H10B H13B 2.2863 no .
H10B H7 3.4569 no .
H11A H13B 2.2350 no .
H11B H13B 3.4994 no .
H13A H14A 2.2596 no .
H13A H14B 2.3948 no .
H13B H14A 2.8026 no .
H13B H14B 2.2502 no .
H7 H53 2.3311 no .
O12 H30C 3.4063 no 2_576
O15 H74 3.1647 no 1_565
O32 H19B 3.4275 no 2_576
O32 H19C 2.7462 no 2_576
O33 H30A 3.4781 no 2_676
O33 H50B 3.5223 no 2_576
O42 H30A 3.2842 no 2_676
O52 H19B 3.3390 no 2_576
O52 H19C 3.2779 no 2_576
O53 H77 3.4195 no 1_455
O53 H19B 3.2052 no 2_576
O53 H30C 2.7352 no 2_576
O53 H40A 2.9946 no 1_455
N5 H62 3.5940 no .
C17 H75 3.2611 no 2_666
C17 H20B 3.1140 no 2_676
C17 H30A 3.4064 no 2_676
C17 H50B 3.2327 no 1_655
C3 H16A 3.3495 no 2_566
C4 H62 3.0076 no .
C4 H78 3.3750 no .
C6 H62 3.0109 no .
C6 H63 3.5612 no .
C8 H80 3.1154 no 2_565
C10 H66 3.4955 no 2_565
C10 H40B 3.5298 no 1_455
C11 H83 3.5174 no 1_565
C13 H68 3.1146 no 2_565
C13 H69 3.5021 no 1_565
C13 H80 3.4522 no 2_565
C14 H71 3.2128 no 2_665
C16 H83 3.4666 no 2_566
C16 H16A 3.3652 no 2_566
C16 H18B 3.4088 no 2_566
C16 H3B 2.9628 no 2_566
C2 H50A 3.5211 no 1_655
C18 H76 3.2932 no 1_455
C18 H77 3.5711 no 1_455
C18 H16C 3.4770 no 2_566
C19 H30C 3.5484 no 2_576
C19 H50B 3.3312 no 2_576
C19 H50C 3.1691 no 2_576
C20 H74 3.1150 no 1_565
C20 H75 3.2462 no 1_565
C20 H82 3.5763 no 1_665
C20 H17A 3.4679 no 2_676
C20 H17C 3.5406 no 2_676
C30 H17B 3.4372 no 2_676
C30 H19C 3.2123 no 2_576
C30 H30A 3.2709 no 2_676
C30 H40A 3.2343 no 2_676
C30 H50B 3.3759 no 2_576
C30 H11B 3.5716 no 2_576
C31 H19C 3.2262 no 2_576
C31 H30A 3.2230 no 2_676
C40 H65 3.2908 no 2_665
C40 H77 3.5355 no .
C40 H30C 3.4811 no 2_676
C40 H10A 3.4171 no 1_655
C41 H30A 3.3290 no 2_676
C50 H75 3.5718 no 2_566
C50 H76 3.3241 no 1_455
C50 H77 3.3802 no 1_455
C50 H17B 3.4390 no 1_455
C50 H17C 3.3948 no 1_455
C50 H19A 3.1482 no 2_576
C50 H19B 3.0379 no 2_576
C50 H30C 3.5631 no 2_576
C50 H2B 3.5721 no 1_455
C51 H77 3.4853 no 1_455
C51 H19A 3.4665 no 2_576
C51 H19B 2.9174 no 2_576
C51 H19C 3.4423 no 2_576
C51 H30C 3.4877 no 2_576
C61 H8B 3.1119 no 2_565
C62 H4A 3.4935 no .
C62 H4B 3.3770 no .
C62 H6A 3.3321 no .
C62 H6B 3.3734 no .
C62 H8B 3.3312 no 2_565
C63 H6A 3.5441 no 2_565
C63 H6B 3.5467 no .
C63 H8B 3.4603 no 2_565
C64 H78 3.5068 no 2_665
C64 H6A 3.2380 no 2_565
C64 H8B 3.3602 no 2_565
C64 H7 3.2630 no 2_565
C65 H78 3.1107 no 2_665
C65 H40C 3.3198 no 2_665
C65 H8B 3.0978 no 2_565
C65 H10A 3.5903 no 2_565
C65 H7 3.0059 no 2_565
C66 H8B 2.9487 no 2_565
C66 H10A 3.5316 no 2_565
C66 H10B 3.2577 no 2_565
C67 H10B 3.3583 no 2_565
C67 H14B 3.3562 no 1_545
C68 H68 3.3425 no 2_555
C68 H69 3.2561 no 2_555
C68 H10B 2.7906 no 2_565
C68 H13A 3.4455 no 2_565
C68 H13B 3.1587 no 1_545
C68 H13B 3.1104 no 2_565
C68 H14B 3.1382 no 1_545
C69 H68 3.0850 no 2_555
C69 H10B 2.8953 no 2_565
C69 H11A 3.4717 no 2_565
C69 H13A 3.3218 no 1_545
C69 H13B 3.2325 no 1_545
C69 H13B 3.2779 no 2_565
C69 H14B 2.9692 no 1_545
C70 H70 3.5996 no 2_655
C70 H71 3.1884 no 2_655
C70 H10B 3.5289 no 2_565
C70 H14A 3.5664 no 2_665
C70 H14B 2.9916 no 1_545
C71 H70 3.1751 no 2_655
C71 H81 3.2640 no 1_655
C71 H14A 3.2547 no 2_665
C71 H14B 3.1296 no 1_545
C72 H81 3.2679 no 1_655
C72 H14B 3.2818 no 1_545
C73 H3A 3.3585 no .
C73 H4A 3.4724 no .
C73 H4B 3.3770 no .
C74 H20C 3.1135 no 1_545
C74 H3A 3.3535 no .
C75 H17C 3.1864 no 2_666
C75 H20B 3.5576 no 1_545
C75 H20C 3.2445 no 1_545
C75 H50C 3.5016 no 2_566
C75 H3A 3.3528 no .
C76 H18A 3.2137 no 1_655
C76 H18B 3.4098 no 1_655
C76 H18C 3.5604 no 1_655
C76 H50A 3.0653 no 1_655
C76 H3A 3.3653 no .
C76 H2B 3.4632 no .
C77 H64 3.5892 no 2_665
C77 H65 3.2717 no 2_665
C77 H18A 3.0890 no 1_655
C77 H50A 3.1507 no 1_655
C77 H3A 3.3385 no .
C77 H4A 3.2023 no .
C77 H2B 3.0438 no .
C78 H64 3.3092 no 2_665
C78 H65 3.0183 no 2_665
C78 H3A 3.3215 no .
C78 H4A 2.8062 no .
C78 H4B 3.3501 no .
C79 H69 3.5072 no 2_555
C79 H4B 2.8968 no .
C80 H69 3.5036 no 2_555
C80 H4B 3.2150 no .
C80 H8B 3.3282 no 2_565
C80 H13A 2.8721 no 2_565
C81 H64 3.5798 no 2_565
C81 H69 3.4684 no 2_555
C81 H70 3.5355 no 2_555
C81 H71 3.2549 no 1_455
C81 H72 3.4046 no 1_455
C81 H18C 3.2967 no .
C81 H13A 3.2462 no 2_565
C82 H69 3.3858 no 2_555
C82 H70 3.1499 no 2_555
C82 H18C 3.2143 no .
C82 H20C 3.5887 no 1_445
C83 H69 3.2997 no 2_555
C83 H16B 3.4257 no 2_566
C83 H4B 3.4131 no .
C83 H11A 3.2777 no 1_545
C84 H69 3.3579 no 2_555
C84 H3A 3.3712 no .
C84 H4B 2.9974 no .
C84 H11A 3.2775 no 1_545
B60 H4B 3.5467 no .
H62 N5 3.5940 no .
H62 C4 3.0076 no .
H62 C6 3.0109 no .
H62 H4A 2.7170 no .
H62 H4B 2.4982 no .
H62 H6A 2.5555 no .
H62 H6B 2.6782 no .
H63 C6 3.5612 no .
H63 H80 3.2984 no 2_565
H63 H81 3.1536 no 2_565
H63 H6A 3.1828 no .
H63 H6A 3.5988 no 2_565
H63 H6B 3.0502 no .
H63 H8A 3.0146 no .
H64 C77 3.5892 no 2_665
H64 C78 3.3092 no 2_665
H64 C81 3.5798 no 2_565
H64 H72 3.0891 no 2_665
H64 H78 3.2332 no 2_665
H64 H81 2.9783 no 2_565
H64 H18A 3.4127 no 2_565
H64 H18C 3.1846 no 2_565
H64 H6A 3.0859 no 2_565
H64 H7 3.3327 no 2_565
H65 C40 3.2908 no 2_665
H65 C77 3.2717 no 2_665
H65 C78 3.0183 no 2_665
H65 H77 2.9469 no 2_665
H65 H78 2.4407 no 2_665
H65 H40A 3.3816 no 2_665
H65 H40B 3.5321 no 2_665
H65 H40C 2.5343 no 2_665
H65 H8B 3.5334 no 2_565
H65 H10A 3.3864 no 2_565
H65 H7 2.8899 no 2_565
H66 C10 3.4955 no 2_565
H66 H40B 3.3400 no 2_665
H66 H40C 3.1700 no 2_665
H66 H8B 3.3104 no 2_565
H66 H10A 3.2702 no 2_565
H66 H10B 2.8343 no 2_565
H68 C13 3.1146 no 2_565
H68 C68 3.3425 no 2_555
H68 C69 3.0850 no 2_555
H68 H68 2.9007 no 2_555
H68 H69 2.4024 no 2_555
H68 H10B 2.9175 no 2_565
H68 H13A 2.7496 no 2_565
H68 H13B 3.0382 no 1_545
H68 H13B 2.6074 no 2_565
H69 C13 3.5021 no 1_545
H69 C68 3.2561 no 2_555
H69 C79 3.5072 no 2_555
H69 C80 3.5036 no 2_555
H69 C81 3.4684 no 2_555
H69 C82 3.3858 no 2_555
H69 C83 3.2997 no 2_555
H69 C84 3.3579 no 2_555
H69 H68 2.4024 no 2_555
H69 H10B 3.0791 no 2_565
H69 H11A 3.0150 no 2_565
H69 H13A 3.0474 no 1_545
H69 H13B 3.1777 no 1_545
H69 H13B 2.9329 no 2_565
H69 H14B 3.3900 no 1_545
H70 C70 3.5996 no 2_655
H70 C71 3.1751 no 2_655
H70 C81 3.5355 no 2_555
H70 C82 3.1499 no 2_555
H70 H70 3.5447 no 2_655
H70 H71 2.7549 no 2_655
H70 H82 3.0122 no 2_555
H70 H20A 3.4629 no 2_665
H70 H20C 3.3652 no 2_665
H70 H14A 3.2094 no 2_665
H70 H14B 3.4442 no 1_545
H70 H14B 3.1705 no 2_665
H71 C14 3.2128 no 2_665
H71 C70 3.1884 no 2_655
H71 C81 3.2549 no 1_655
H71 H70 2.7549 no 2_655
H71 H81 2.6506 no 1_655
H71 H82 3.5444 no 1_655
H71 H13A 3.4274 no 2_665
H71 H14A 2.5968 no 2_665
H71 H14B 3.0233 no 2_665
H72 C81 3.4046 no 1_655
H72 H64 3.0891 no 2_665
H72 H81 2.6407 no 1_655
H72 H82 3.1848 no 1_655
H74 O15 3.1647 no 1_545
H74 C20 3.1150 no 1_545
H74 H20B 3.2513 no 1_545
H74 H20C 2.5422 no 1_545
H74 H14B 3.2008 no 1_545
H75 C17 3.2611 no 2_666
H75 C20 3.2462 no 1_545
H75 C50 3.5718 no 2_566
H75 H82 3.5982 no 1_655
H75 H17A 3.5565 no 2_666
H75 H17C 2.3196 no 2_666
H75 H16C 3.4522 no 2_666
H75 H20B 2.8156 no 1_545
H75 H20C 2.8236 no 1_545
H75 H50B 3.4752 no 2_566
H75 H50C 3.0619 no 2_566
H75 H2A 3.4460 no 2_666
H76 C18 3.2932 no 1_655
H76 C50 3.3241 no 1_655
H76 H17C 3.4405 no 2_666
H76 H16C 3.1551 no 2_666
H76 H18A 2.9923 no 1_655
H76 H18B 2.9110 no 1_655
H76 H18C 3.4640 no 1_655
H76 H50A 2.4800 no 1_655
H76 H2A 2.9097 no 2_666
H76 H2B 3.5773 no .
H77 O53 3.4195 no 1_655
H77 C18 3.5711 no 1_655
H77 C40 3.5355 no .
H77 C50 3.3802 no 1_655
H77 C51 3.4853 no 1_655
H77 H65 2.9469 no 2_665
H77 H18A 2.7561 no 1_655
H77 H40A 3.0666 no .
H77 H40C 3.1384 no .
H77 H50A 2.6411 no 1_655
H77 H4A 3.2898 no .
H77 H2B 2.8557 no .
H78 C4 3.3750 no .
H78 C64 3.5068 no 2_665
H78 C65 3.1107 no 2_665
H78 H64 3.2332 no 2_665
H78 H65 2.4407 no 2_665
H78 H40C 2.9701 no .
H78 H4A 2.6174 no .
H78 H4B 3.3077 no .
H80 C8 3.1154 no 2_565
H80 C13 3.4522 no 2_565
H80 H63 3.2984 no 2_565
H80 H8A 2.9903 no 2_565
H80 H8B 2.4508 no 2_565
H80 H13A 2.5646 no 2_565
H81 C71 3.2640 no 1_455
H81 C72 3.2679 no 1_455
H81 H63 3.1536 no 2_565
H81 H64 2.9783 no 2_565
H81 H71 2.6506 no 1_455
H81 H72 2.6407 no 1_455
H81 H18C 3.5332 no .
H81 H13A 3.2358 no 2_565
H82 C20 3.5763 no 1_445
H82 H70 3.0122 no 2_555
H82 H71 3.5444 no 1_455
H82 H72 3.1848 no 1_455
H82 H75 3.5982 no 1_455
H82 H18C 3.3940 no .
H82 H20C 2.7320 no 1_445
H83 C11 3.5174 no 1_545
H83 C16 3.4666 no 2_566
H83 H17A 3.5800 no 2_566
H83 H16B 2.7065 no 2_566
H83 H16C 3.3866 no 2_566
H83 H19A 3.2823 no 1_545
H83 H19C 3.1748 no 1_545
H83 H11A 2.9898 no 1_545
H83 H11B 3.1951 no 1_545
H84 H19A 2.9946 no 1_545
H84 H3A 3.1017 no .
H84 H4B 3.3348 no .
H84 H11A 2.9895 no 1_545
H17A C20 3.4679 no 2_676
H17A H75 3.5565 no 2_666
H17A H83 3.5800 no 2_566
H17A H19C 3.5233 no 2_576
H17A H20A 3.4302 no 2_676
H17A H20B 2.8271 no 2_676
H17A H30A 3.4545 no 2_676
H17B C30 3.4372 no 2_676
H17B C50 3.4390 no 1_655
H17B H20B 3.2591 no 2_676
H17B H30A 2.5799 no 2_676
H17B H30C 3.5334 no 2_676
H17B H50A 3.3475 no 1_655
H17B H50B 2.6993 no 1_655
H17C C20 3.5406 no 2_676
H17C C50 3.3948 no 1_655
H17C C75 3.1864 no 2_666
H17C H75 2.3196 no 2_666
H17C H76 3.4405 no 2_666
H17C H20B 2.7587 no 2_676
H17C H20C 3.5556 no 2_676
H17C H50A 3.2532 no 1_655
H17C H50B 2.8861 no 1_655
H17C H50C 3.5220 no 1_655
H16A C3 3.3495 no 2_566
H16A C16 3.3652 no 2_566
H16A H16A 2.6609 no 2_566
H16A H16C 3.2247 no 2_566
H16A H18B 3.3855 no 2_566
H16A H3A 3.4748 no 2_566
H16A H3B 2.4972 no 2_566
H16B C83 3.4257 no 2_566
H16B H83 2.7065 no 2_566
H16B H19C 3.1463 no 2_576
H16B H3B 3.1413 no 2_566
H16C C18 3.4770 no 2_566
H16C H75 3.4522 no 2_666
H16C H76 3.1551 no 2_666
H16C H83 3.3866 no 2_566
H16C H16A 3.2247 no 2_566
H16C H18B 2.6380 no 2_566
H16C H18C 3.5190 no 2_566
H16C H3B 2.7863 no 2_566
H18A C76 3.2137 no 1_455
H18A C77 3.0890 no 1_455
H18A H64 3.4127 no 2_565
H18A H76 2.9923 no 1_455
H18A H77 2.7561 no 1_455
H18B C16 3.4088 no 2_566
H18B C76 3.4098 no 1_455
H18B H76 2.9110 no 1_455
H18B H16A 3.3855 no 2_566
H18B H16C 2.6380 no 2_566
H18C C76 3.5604 no 1_455
H18C C81 3.2967 no .
H18C C82 3.2143 no .
H18C H64 3.1846 no 2_565
H18C H76 3.4640 no 1_455
H18C H81 3.5332 no .
H18C H82 3.3940 no .
H18C H16C 3.5190 no 2_566
H19A C50 3.1482 no 2_576
H19A C51 3.4665 no 2_576
H19A H83 3.2823 no 1_565
H19A H84 2.9946 no 1_565
H19A H50B 3.0576 no 2_576
H19A H50C 2.6204 no 2_576
H19B O32 3.4275 no 2_576
H19B O52 3.3390 no 2_576
H19B O53 3.2052 no 2_576
H19B C50 3.0379 no 2_576
H19B C51 2.9174 no 2_576
H19B H50B 2.7418 no 2_576
H19B H50C 2.9859 no 2_576
H19C O32 2.7462 no 2_576
H19C O52 3.2779 no 2_576
H19C C30 3.2123 no 2_576
H19C C31 3.2262 no 2_576
H19C C51 3.4423 no 2_576
H19C H83 3.1748 no 1_565
H19C H17A 3.5233 no 2_576
H19C H16B 3.1463 no 2_576
H19C H30B 2.9145 no 2_576
H19C H30C 3.0450 no 2_576
H19C H50C 3.4445 no 2_576
H20A H70 3.4629 no 2_665
H20A H17A 3.4302 no 2_676
H20A H30B 3.0877 no 2_676
H20B C17 3.1140 no 2_676
H20B C75 3.5576 no 1_565
H20B H74 3.2513 no 1_565
H20B H75 2.8156 no 1_565
H20B H17A 2.8271 no 2_676
H20B H17B 3.2591 no 2_676
H20B H17C 2.7587 no 2_676
H20B H30B 3.4793 no 2_676
H20B H50B 3.4180 no 2_576
H20C C74 3.1135 no 1_565
H20C C75 3.2445 no 1_565
H20C C82 3.5887 no 1_665
H20C H70 3.3652 no 2_665
H20C H74 2.5422 no 1_565
H20C H75 2.8236 no 1_565
H20C H82 2.7320 no 1_665
H20C H17C 3.5556 no 2_676
H30A O33 3.4781 no 2_676
H30A O42 3.2842 no 2_676
H30A C17 3.4064 no 2_676
H30A C30 3.2709 no 2_676
H30A C31 3.2230 no 2_676
H30A C41 3.3290 no 2_676
H30A H17A 3.4545 no 2_676
H30A H17B 2.5799 no 2_676
H30A H30A 2.8003 no 2_676
H30A H30B 3.3329 no 2_676
H30A H40A 3.1152 no 2_676
H30A H50B 3.1662 no 2_576
H30B H19C 2.9145 no 2_576
H30B H20A 3.0877 no 2_676
H30B H20B 3.4793 no 2_676
H30B H30A 3.3329 no 2_676
H30B H40A 3.2941 no 2_676
H30B H40B 3.4301 no 2_676
H30B H11B 3.0443 no 2_576
H30C O12 3.4063 no 2_576
H30C O53 2.7352 no 2_576
H30C C19 3.5484 no 2_576
H30C C40 3.4811 no 2_676
H30C C50 3.5631 no 2_576
H30C C51 3.4877 no 2_576
H30C H17B 3.5334 no 2_676
H30C H19C 3.0450 no 2_576
H30C H40A 2.7743 no 2_676
H30C H40B 3.5379 no 2_676
H30C H50B 2.8331 no 2_576
H30C H11B 3.2040 no 2_576
H30C H53 3.3273 no 2_576
H40A O53 2.9946 no 1_655
H40A C30 3.2343 no 2_676
H40A H65 3.3816 no 2_665
H40A H77 3.0666 no .
H40A H30A 3.1152 no 2_676
H40A H30B 3.2941 no 2_676
H40A H30C 2.7743 no 2_676
H40A H50B 3.5635 no 1_655
H40A H10A 3.1069 no 1_655
H40A H11B 3.5571 no 1_655
H40A H53 3.5823 no 1_655
H40B C10 3.5298 no 1_655
H40B H65 3.5321 no 2_665
H40B H66 3.3400 no 2_665
H40B H30B 3.4301 no 2_676
H40B H30C 3.5379 no 2_676
H40B H10A 3.0335 no 1_655
H40B H10B 3.4057 no 1_655
H40B H11B 3.0252 no 1_655
H40C C65 3.3198 no 2_665
H40C H65 2.5343 no 2_665
H40C H66 3.1700 no 2_665
H40C H77 3.1384 no .
H40C H78 2.9701 no .
H40C H10A 3.5842 no 1_655
H50A C2 3.5211 no 1_455
H50A C76 3.0653 no 1_455
H50A C77 3.1507 no 1_455
H50A H76 2.4800 no 1_455
H50A H77 2.6411 no 1_455
H50A H17B 3.3475 no 1_455
H50A H17C 3.2532 no 1_455
H50A H2A 3.2526 no 1_455
H50A H2B 2.8797 no 1_455
H50B O33 3.5223 no 2_576
H50B C17 3.2327 no 1_455
H50B C19 3.3312 no 2_576
H50B C30 3.3759 no 2_576
H50B H75 3.4752 no 2_566
H50B H17B 2.6993 no 1_455
H50B H17C 2.8861 no 1_455
H50B H19A 3.0576 no 2_576
H50B H19B 2.7418 no 2_576
H50B H20B 3.4180 no 2_576
H50B H30A 3.1662 no 2_576
H50B H30C 2.8331 no 2_576
H50B H40A 3.5635 no 1_455
H50B H2B 3.3894 no 1_455
H50C C19 3.1691 no 2_576
H50C C75 3.5016 no 2_566
H50C H75 3.0619 no 2_566
H50C H17C 3.5220 no 1_455
H50C H19A 2.6204 no 2_576
H50C H19B 2.9859 no 2_576
H50C H19C 3.4445 no 2_576
H50C H3A 3.3951 no 2_566
H3A C73 3.3585 no .
H3A C74 3.3535 no .
H3A C75 3.3528 no .
H3A C76 3.3653 no .
H3A C77 3.3385 no .
H3A C78 3.3215 no .
H3A C84 3.3712 no .
H3A H84 3.1017 no .
H3A H16A 3.4748 no 2_566
H3A H50C 3.3951 no 2_566
H3B C16 2.9628 no 2_566
H3B H16A 2.4972 no 2_566
H3B H16B 3.1413 no 2_566
H3B H16C 2.7863 no 2_566
H4A C62 3.4935 no .
H4A C73 3.4724 no .
H4A C77 3.2023 no .
H4A C78 2.8062 no .
H4A H62 2.7170 no .
H4A H77 3.2898 no .
H4A H78 2.6174 no .
H4B C62 3.3770 no .
H4B C73 3.3770 no .
H4B C78 3.3501 no .
H4B C79 2.8968 no .
H4B C80 3.2150 no .
H4B C83 3.4131 no .
H4B C84 2.9974 no .
H4B B60 3.5467 no .
H4B H62 2.4982 no .
H4B H78 3.3077 no .
H4B H84 3.3348 no .
H6A C62 3.3321 no .
H6A C63 3.5441 no 2_565
H6A C64 3.2380 no 2_565
H6A H62 2.5555 no .
H6A H63 3.1828 no .
H6A H63 3.5988 no 2_565
H6A H64 3.0859 no 2_565
H6B C62 3.3734 no .
H6B C63 3.5467 no .
H6B H62 2.6782 no .
H6B H63 3.0502 no .
H8A H63 3.0146 no .
H8A H80 2.9903 no 2_565
H8B C61 3.1119 no 2_565
H8B C62 3.3312 no 2_565
H8B C63 3.4603 no 2_565
H8B C64 3.3602 no 2_565
H8B C65 3.0978 no 2_565
H8B C66 2.9487 no 2_565
H8B C80 3.3282 no 2_565
H8B H65 3.5334 no 2_565
H8B H66 3.3104 no 2_565
H8B H80 2.4508 no 2_565
H10A C40 3.4171 no 1_455
H10A C65 3.5903 no 2_565
H10A C66 3.5316 no 2_565
H10A H65 3.3864 no 2_565
H10A H66 3.2702 no 2_565
H10A H40A 3.1069 no 1_455
H10A H40B 3.0335 no 1_455
H10A H40C 3.5842 no 1_455
H10B C66 3.2577 no 2_565
H10B C67 3.3583 no 2_565
H10B C68 2.7906 no 2_565
H10B C69 2.8953 no 2_565
H10B C70 3.5289 no 2_565
H10B H66 2.8343 no 2_565
H10B H68 2.9175 no 2_565
H10B H69 3.0791 no 2_565
H10B H40B 3.4057 no 1_455
H11A C69 3.4717 no 2_565
H11A C83 3.2777 no 1_565
H11A C84 3.2775 no 1_565
H11A H69 3.0150 no 2_565
H11A H83 2.9898 no 1_565
H11A H84 2.9895 no 1_565
H11B C30 3.5716 no 2_576
H11B H83 3.1951 no 1_565
H11B H30B 3.0443 no 2_576
H11B H30C 3.2040 no 2_576
H11B H40A 3.5571 no 1_455
H11B H40B 3.0252 no 1_455
H13A C68 3.4455 no 2_565
H13A C69 3.3218 no 1_565
H13A C80 2.8721 no 2_565
H13A C81 3.2462 no 2_565
H13A H68 2.7496 no 2_565
H13A H69 3.0474 no 1_565
H13A H71 3.4274 no 2_665
H13A H80 2.5646 no 2_565
H13A H81 3.2358 no 2_565
H13B C68 3.1587 no 1_565
H13B C68 3.1104 no 2_565
H13B C69 3.2325 no 1_565
H13B C69 3.2779 no 2_565
H13B H68 3.0382 no 1_565
H13B H68 2.6074 no 2_565
H13B H69 3.1777 no 1_565
H13B H69 2.9329 no 2_565
H14A C70 3.5664 no 2_665
H14A C71 3.2547 no 2_665
H14A H70 3.2094 no 2_665
H14A H71 2.5968 no 2_665
H14B C67 3.3562 no 1_565
H14B C68 3.1382 no 1_565
H14B C69 2.9692 no 1_565
H14B C70 2.9916 no 1_565
H14B C71 3.1296 no 1_565
H14B C72 3.2818 no 1_565
H14B H69 3.3900 no 1_565
H14B H70 3.4442 no 1_565
H14B H70 3.1705 no 2_665
H14B H71 3.0233 no 2_665
H14B H74 3.2008 no 1_565
H2A H75 3.4460 no 2_666
H2A H76 2.9097 no 2_666
H2A H50A 3.2526 no 1_655
H2B C50 3.5721 no 1_655
H2B C76 3.4632 no .
H2B C77 3.0438 no .
H2B H76 3.5773 no .
H2B H77 2.8557 no .
H2B H50A 2.8797 no 1_655
H2B H50B 3.3894 no 1_655
H7 C64 3.2630 no 2_565
H7 C65 3.0059 no 2_565
H7 H64 3.3327 no 2_565
H7 H65 2.8899 no 2_565
H53 H30C 3.3273 no 2_576
H53 H40A 3.5823 no 1_455

loop_
_geom_hbond_atom_site_label_D
_geom_hbond_atom_site_label_H
_geom_hbond_atom_site_label_A
_geom_hbond_distance_DA
_geom_hbond_distance_DH
_geom_hbond_distance_HA
_geom_hbond_angle_DHA
_geom_hbond_publ_flag
O53 H53 O21 2.452(3) 0.984 1.485 166.6 no

loop_
_geom_torsion_atom_site_label_1
_geom_torsion_atom_site_label_2
_geom_torsion_atom_site_label_3
_geom_torsion_atom_site_label_4
_geom_torsion
_geom_torsion_publ_flag
O21 Ni1 O32 C31 -50.8(2) no
O32 Ni1 O21 Ni2 44.86(8) no
O32 Ni1 O21 C7 172.64(9) no
O21 Ni1 O42 C41 9.29(14) no
O42 Ni1 O21 Ni2 -48.08(8) no
O42 Ni1 O21 C7 79.70(9) no
O21 Ni1 O52 C51 -9.09(13) no
O52 Ni1 O21 Ni2 129.67(8) no
O52 Ni1 O21 C7 -102.55(9) no
O21 Ni1 N5 C4 146.69(12) no
O21 Ni1 N5 C6 30.85(10) no
O21 Ni1 N5 C18 -87.79(14) no
N5 Ni1 O21 Ni2 -138.20(9) no
N5 Ni1 O21 C7 -10.43(9) no
O32 Ni1 O42 C41 -82.36(15) no
O42 Ni1 O32 C31 43.3(2) no
O32 Ni1 O52 C51 82.45(15) no
O52 Ni1 O32 C31 -139.6(2) no
O32 Ni1 N1 C17 -33.40(13) no
O32 Ni1 N1 C16 83.84(13) no
O32 Ni1 N1 C2 -148.98(13) no
N1 Ni1 O32 C31 129.9(2) no
O42 Ni1 N1 C17 59.42(13) no
O42 Ni1 N1 C16 176.65(12) no
O42 Ni1 N1 C2 -56.17(12) no
N1 Ni1 O42 C41 -172.47(14) no
O42 Ni1 N5 C4 52.70(13) no
O42 Ni1 N5 C6 -63.13(11) no
O42 Ni1 N5 C18 178.22(14) no
N5 Ni1 O42 C41 90.60(15) no
O52 Ni1 N1 C17 -118.24(13) no
O52 Ni1 N1 C16 -1.01(12) no
O52 Ni1 N1 C2 126.17(12) no
N1 Ni1 O52 C51 172.69(14) no
O52 Ni1 N5 C4 -124.67(13) no
O52 Ni1 N5 C6 119.49(11) no
O52 Ni1 N5 C18 0.85(15) no
N5 Ni1 O52 C51 -90.33(15) no
N1 Ni1 N5 C4 -33.92(13) no
N1 Ni1 N5 C6 -149.76(11) no
N1 Ni1 N5 C18 91.59(15) no
N5 Ni1 N1 C17 149.74(12) no
N5 Ni1 N1 C16 -93.03(13) no
N5 Ni1 N1 C2 34.15(13) no
O12 Ni2 O15 C14 -113.86(11) no
O12 Ni2 O15 C20 122.59(12) no
O15 Ni2 O12 C11 70.70(11) no
O15 Ni2 O12 C19 -64.91(15) no
O12 Ni2 O21 Ni1 -124.94(8) no
O12 Ni2 O21 C7 106.23(10) no
O21 Ni2 O12 C11 -90.08(11) no
O21 Ni2 O12 C19 134.30(14) no
O12 Ni2 O33 C31 97.34(19) no
O33 Ni2 O12 C11 164.87(11) no
O33 Ni2 O12 C19 29.25(15) no
O12 Ni2 N9 C8 -135.85(12) no
O12 Ni2 N9 C10 -18.31(11) no
O12 Ni2 N9 C13 102.71(13) no
N9 Ni2 O12 C11 -10.27(11) no
N9 Ni2 O12 C19 -145.89(15) no
O15 Ni2 O33 C31 -171.85(18) no
O33 Ni2 O15 C14 156.74(12) no
O33 Ni2 O15 C20 33.19(13) no
O15 Ni2 O43 C41 152.16(14) no
O43 Ni2 O15 C14 63.83(11) no
O43 Ni2 O15 C20 -59.72(12) no
O15 Ni2 N9 C8 131.71(12) no
O15 Ni2 N9 C10 -110.75(13) no
O15 Ni2 N9 C13 10.27(12) no
N9 Ni2 O15 C14 -34.12(11) no
N9 Ni2 O15 C20 -157.66(13) no
O21 Ni2 O33 C31 3.6(2) no
O33 Ni2 O21 Ni1 -34.62(10) no
O33 Ni2 O21 C7 -163.45(10) no
O21 Ni2 O43 C41 -46.81(13) no
O43 Ni2 O21 Ni1 59.03(9) no
O43 Ni2 O21 C7 -69.79(11) no
O21 Ni2 N9 C8 -40.34(10) no
O21 Ni2 N9 C10 77.21(12) no
O21 Ni2 N9 C13 -161.78(13) no
N9 Ni2 O21 Ni1 155.84(9) no
N9 Ni2 O21 C7 27.02(11) no
O33 Ni2 O43 C41 58.33(14) no
O43 Ni2 O33 C31 -87.99(19) no
O43 Ni2 N9 C8 49.25(11) no
O43 Ni2 N9 C10 166.79(12) no
O43 Ni2 N9 C13 -72.19(13) no
N9 Ni2 O43 C41 -127.47(14) no
Ni2 O12 C11 C10 35.8(3) no
C19 O12 C11 C10 176.2(3) no
Ni2 O15 C14 C13 51.3(3) no
C20 O15 C14 C13 178.9(3) no
Ni1 O21 C7 C6 -12.87(18) no
Ni1 O21 C7 C8 -134.64(13) no
Ni2 O21 C7 C6 114.65(14) no
Ni2 O21 C7 C8 -7.1(2) no
Ni1 O32 C31 O33 24.9(5) no
Ni1 O32 C31 C30 -155.48(16) no
Ni2 O33 C31 O32 5.8(4) no
Ni2 O33 C31 C30 -173.78(14) no
Ni1 O42 C41 O43 12.1(3) no
Ni1 O42 C41 C40 -165.94(10) no
Ni2 O43 C41 O42 11.7(3) no
Ni2 O43 C41 C40 -170.26(10) no
Ni1 O52 C51 O53 1.3(3) no
Ni1 O52 C51 C50 -179.27(11) no
Ni1 N1 C2 C3 -55.6(3) no
C17 N1 C2 C3 -173.0(3) no
C16 N1 C2 C3 71.9(3) no
Ni1 N5 C4 C3 56.9(2) no
Ni1 N5 C6 C7 -47.97(16) no
C4 N5 C6 C7 -166.33(14) no
C6 N5 C4 C3 169.43(15) no
C18 N5 C4 C3 -72.3(2) no
C18 N5 C6 C7 75.38(19) no
Ni2 N9 C8 C7 47.27(19) no
Ni2 N9 C10 C11 44.4(3) no
Ni2 N9 C13 C14 15.5(3) no
C8 N9 C10 C11 157.22(19) no
C10 N9 C8 C7 -68.7(3) no
C8 N9 C13 C14 -99.6(3) no
C13 N9 C8 C7 165.94(18) no
C10 N9 C13 C14 135.1(2) no
C13 N9 C10 C11 -75.9(3) no
C4 C3 C2 N1 76.2(4) no
C2 C3 C4 N5 -76.4(3) no
N5 C6 C7 O21 42.2(2) no
N5 C6 C7 C8 165.10(13) no
O21 C7 C8 N9 -27.8(3) no
C6 C7 C8 N9 -149.69(16) no
N9 C10 C11 O12 -53.4(3) no
N9 C13 C14 O15 -46.1(4) no
C62 C61 C66 C65 0.1(3) no
C66 C61 C62 C63 0.4(4) no
C62 C61 B60 C67 168.87(19) no
C62 C61 B60 C73 -73.1(3) no
C62 C61 B60 C79 47.7(3) no
B60 C61 C62 C63 179.66(19) no
C66 C61 B60 C67 -11.9(3) no
C66 C61 B60 C73 106.2(3) no
C66 C61 B60 C79 -133.1(2) no
B60 C61 C66 C65 -179.15(17) no
C61 C62 C63 C64 -0.6(5) no
C62 C63 C64 C65 0.4(5) no
C63 C64 C65 C66 0.1(4) no
C64 C65 C66 C61 -0.4(4) no
C68 C67 C72 C71 3.3(5) no
C72 C67 C68 C69 -3.0(4) no
C68 C67 B60 C61 -98.0(3) no
C68 C67 B60 C73 142.1(3) no
C68 C67 B60 C79 22.6(4) no
B60 C67 C68 C69 171.3(2) no
C72 C67 B60 C61 76.0(3) no
C72 C67 B60 C73 -43.9(4) no
C72 C67 B60 C79 -163.4(3) no
B60 C67 C72 C71 -171.3(3) no
C67 C68 C69 C70 0.6(5) no
C68 C69 C70 C71 1.8(5) no
C69 C70 C71 C72 -1.5(5) no
C70 C71 C72 C67 -1.1(6) no
C74 C73 C78 C77 -0.8(4) no
C78 C73 C74 C75 1.6(4) no
C74 C73 B60 C61 -165.5(3) no
C74 C73 B60 C67 -47.2(3) no
C74 C73 B60 C79 73.3(3) no
B60 C73 C74 C75 -178.3(3) no
C78 C73 B60 C61 14.7(4) no
C78 C73 B60 C67 133.0(3) no
C78 C73 B60 C79 -106.5(3) no
B60 C73 C78 C77 179.1(2) no
C73 C74 C75 C76 -1.7(6) no
C74 C75 C76 C77 0.9(5) no
C75 C76 C77 C78 -0.2(5) no
C76 C77 C78 C73 0.1(4) no
C80 C79 C84 C83 -1.1(4) no
C84 C79 C80 C81 1.7(4) no
C80 C79 B60 C61 19.7(3) no
C80 C79 B60 C67 -99.8(3) no
C80 C79 B60 C73 141.5(2) no
B60 C79 C80 C81 -177.43(19) no
C84 C79 B60 C61 -159.3(2) no
C84 C79 B60 C67 81.2(3) no
C84 C79 B60 C73 -37.5(3) no
B60 C79 C84 C83 178.02(19) no
C79 C80 C81 C82 -0.7(5) no
C80 C81 C82 C83 -0.9(5) no
C81 C82 C83 C84 1.5(5) no
C82 C83 C84 C79 -0.5(5) no
